data_4028232
loop_
_publ_author_name
'Xinzhang Yu'
'Xiaoyi Xin'
'Boshun Wan'
'Xingwei Li'

_publ_section_title
;
 Base-Catalyzed Cyclization of N-Sulfonyl Propargylamides to
 Sulfonylmethyl-Substituted Oxazoles via Sulfonyl Migration
;
_journal_name_full 'Journal of Organic Chemistry'
_journal_page_first 4895
_journal_page_last 4904
_journal_paper_doi 10.1021/jo4004635
_journal_volume 78
_journal_year 2013
_chemical_formula_sum 'C29 H23 N O3 S'
_chemical_formula_weight 465.54
_chemical_name_systematic
; 
 ? 
;
_space_group_IT_number 14
_symmetry_cell_setting monoclinic
_symmetry_space_group_name_Hall '-P 2yn'
_symmetry_space_group_name_H-M 'P 1 21/n 1'
_atom_sites_solution_hydrogens geom
_atom_sites_solution_primary direct
_atom_sites_solution_secondary difmap
_audit_creation_method SHELXL-97
_cell_angle_alpha 90.00
_cell_angle_beta 103.932(8)
_cell_angle_gamma 90.00
_cell_formula_units_Z 4
_cell_length_a 12.3447(15)
_cell_length_b 8.4511(11)
_cell_length_c 23.555(3)
_cell_measurement_temperature 296(2)
_cell_volume 2385.1(5)
_computing_cell_refinement 'Bruker SMART'
_computing_data_collection 'Bruker SMART'
_computing_data_reduction 'Bruker SAINT'
_computing_molecular_graphics 'Bruker SHELXTL'
_computing_publication_material 'Bruker SHELXTL'
_computing_structure_refinement 'Bruker SHELXTL'
_computing_structure_solution 'Bruker SHELXTL'
_diffrn_ambient_temperature 296(2)
_diffrn_measured_fraction_theta_full 0.999
_diffrn_measured_fraction_theta_max 0.999
_diffrn_measurement_device_type 'CCD area detector'
_diffrn_measurement_method 'phi and omega scans'
_diffrn_radiation_monochromator graphite
_diffrn_radiation_source 'fine-focus sealed tube'
_diffrn_radiation_type MoK\a
_diffrn_radiation_wavelength 0.71073
_diffrn_reflns_av_R_equivalents 0.0205
_diffrn_reflns_av_sigmaI/netI 0.0198
_diffrn_reflns_limit_h_max 14
_diffrn_reflns_limit_h_min -14
_diffrn_reflns_limit_k_max 10
_diffrn_reflns_limit_k_min -9
_diffrn_reflns_limit_l_max 27
_diffrn_reflns_limit_l_min -23
_diffrn_reflns_number 13178
_diffrn_reflns_theta_full 25.00
_diffrn_reflns_theta_max 25.00
_diffrn_reflns_theta_min 2.57
_exptl_absorpt_coefficient_mu 0.167
_exptl_absorpt_correction_type none
_exptl_crystal_colour colourless
_exptl_crystal_density_diffrn 1.296
_exptl_crystal_description block
_exptl_crystal_F_000 976
_exptl_crystal_size_max 0.23
_exptl_crystal_size_mid 0.15
_exptl_crystal_size_min 0.09
_refine_diff_density_max 0.210
_refine_diff_density_min -0.313
_refine_diff_density_rms 0.039
_refine_ls_extinction_method none
_refine_ls_goodness_of_fit_ref 1.065
_refine_ls_hydrogen_treatment 'riding model'
_refine_ls_matrix_type full
_refine_ls_number_parameters 307
_refine_ls_number_reflns 4186
_refine_ls_number_restraints 0
_refine_ls_restrained_S_all 1.065
_refine_ls_R_factor_all 0.0446
_refine_ls_R_factor_gt 0.0379
_refine_ls_shift/su_max 0.000
_refine_ls_shift/su_mean 0.000
_refine_ls_structure_factor_coef Fsqd
_refine_ls_weighting_details 'calc w=1/[\s^2^(Fo^2^)+(0.0564P)^2^+0.5155P] where P=(Fo^2^+2Fc^2^)/3'
_refine_ls_weighting_scheme calc
_refine_ls_wR_factor_gt 0.1027
_refine_ls_wR_factor_ref 0.1067
_reflns_number_gt 3580
_reflns_number_total 4186
_reflns_threshold_expression >2sigma(I)
_cod_data_source_file jo4004635_si_001.cif
_cod_data_source_block 1
_cod_original_sg_symbol_H-M 'P 1 21/n 1 '
_cod_database_code 4028232

loop_
_symmetry_equiv_pos_as_xyz
'x, y, z'
'-x+1/2, y+1/2, -z+1/2'
'-x, -y, -z'
'x-1/2, -y-1/2, z-1/2'

loop_
_atom_site_label
_atom_site_type_symbol
_atom_site_fract_x
_atom_site_fract_y
_atom_site_fract_z
_atom_site_U_iso_or_equiv
_atom_site_adp_type
_atom_site_occupancy
_atom_site_symmetry_multiplicity
_atom_site_calc_flag
_atom_site_refinement_flags
S1 S 0.85915(3) 0.16094(5) 0.215912(18) 0.04610(14) Uani 1 1 d .
O1 O 0.94408(8) 0.30866(13) 0.09559(4) 0.0429(3) Uani 1 1 d .
C9 C 0.83672(12) 0.33899(19) 0.17041(7) 0.0402(3) Uani 1 1 d .
H9A H 0.8281 0.4268 0.1961 0.048 Uiso 1 1 calc R
N1 N 1.09682(10) 0.45274(16) 0.12838(5) 0.0431(3) Uani 1 1 d .
C16 C 0.96404(12) 0.21861(19) 0.27734(7) 0.0419(4) Uani 1 1 d .
C8 C 0.93653(12) 0.37603(19) 0.14790(6) 0.0381(3) Uani 1 1 d .
C6 C 1.06546(13) 0.55944(19) 0.22149(7) 0.0424(4) Uani 1 1 d .
C10 C 0.72702(12) 0.3250(2) 0.12493(7) 0.0452(4) Uani 1 1 d .
C23 C 1.07560(13) 0.3180(2) 0.03358(7) 0.0465(4) Uani 1 1 d .
C6' C 1.02938(12) 0.46397(18) 0.16800(6) 0.0390(3) Uani 1 1 d .
C7 C 1.04308(12) 0.36274(19) 0.08706(7) 0.0407(4) Uani 1 1 d .
C17 C 0.93986(14) 0.3275(2) 0.31613(8) 0.0533(4) Uani 1 1 d .
H17A H 0.8682 0.3686 0.3107 0.064 Uiso 1 1 calc R
C21 C 1.06956(13) 0.1551(2) 0.28550(8) 0.0507(4) Uani 1 1 d .
H21A H 1.0853 0.0821 0.2591 0.061 Uiso 1 1 calc R
O2 O 0.75831(10) 0.13373(18) 0.23472(6) 0.0677(4) Uani 1 1 d .
O3 O 0.90142(12) 0.03839(15) 0.18518(6) 0.0676(4) Uani 1 1 d .
C1 C 1.17548(14) 0.5486(2) 0.25370(8) 0.0521(4) Uani 1 1 d .
H1B H 1.2245 0.4795 0.2419 0.062 Uiso 1 1 calc R
C5 C 0.99359(15) 0.6617(2) 0.23992(8) 0.0536(4) Uani 1 1 d .
H5A H 0.9200 0.6708 0.2185 0.064 Uiso 1 1 calc R
C28 C 1.16877(15) 0.3896(3) 0.02133(8) 0.0605(5) Uani 1 1 d .
H28A H 1.2093 0.4635 0.0472 0.073 Uiso 1 1 calc R
C20 C 1.15136(15) 0.2015(3) 0.33348(8) 0.0617(5) Uani 1 1 d .
H20A H 1.2222 0.1570 0.3397 0.074 Uiso 1 1 calc R
C15 C 0.64666(14) 0.4397(3) 0.12330(8) 0.0609(5) Uani 1 1 d .
H15A H 0.6611 0.5240 0.1494 0.073 Uiso 1 1 calc R
C19 C 1.13039(16) 0.3124(3) 0.37229(8) 0.0621(5) Uani 1 1 d .
C11 C 0.70447(16) 0.1998(3) 0.08628(8) 0.0645(5) Uani 1 1 d .
H11A H 0.7582 0.1223 0.0867 0.077 Uiso 1 1 calc R
C18 C 1.02365(16) 0.3743(3) 0.36302(8) 0.0624(5) Uani 1 1 d .
H18A H 1.0083 0.4490 0.3890 0.075 Uiso 1 1 calc R
C4 C 1.03061(19) 0.7503(2) 0.29005(9) 0.0686(5) Uani 1 1 d .
H4A H 0.9814 0.8173 0.3027 0.082 Uiso 1 1 calc R
C13 C 0.52238(18) 0.3053(4) 0.04535(11) 0.0943(9) Uani 1 1 d .
H13A H 0.4535 0.2985 0.0186 0.113 Uiso 1 1 calc R
C27 C 1.20122(18) 0.3514(3) -0.02900(10) 0.0747(6) Uani 1 1 d .
H27A H 1.2633 0.4004 -0.0371 0.090 Uiso 1 1 calc R
C3 C 1.1395(2) 0.7401(3) 0.32130(9) 0.0722(6) Uani 1 1 d .
H3B H 1.1643 0.8009 0.3548 0.087 Uiso 1 1 calc R
C14 C 0.54480(17) 0.4297(4) 0.08300(10) 0.0865(8) Uani 1 1 d .
H14A H 0.4915 0.5083 0.0817 0.104 Uiso 1 1 calc R
C26 C 1.1428(2) 0.2419(3) -0.06730(9) 0.0815(7) Uani 1 1 d .
H26A H 1.1652 0.2161 -0.1011 0.098 Uiso 1 1 calc R
C2 C 1.21204(17) 0.6401(3) 0.30305(9) 0.0658(5) Uani 1 1 d .
H2B H 1.2861 0.6340 0.3241 0.079 Uiso 1 1 calc R
C24 C 1.01737(18) 0.2090(3) -0.00523(8) 0.0680(6) Uani 1 1 d .
H24A H 0.9546 0.1603 0.0022 0.082 Uiso 1 1 calc R
C12 C 0.60107(19) 0.1900(4) 0.04668(10) 0.0863(8) Uani 1 1 d .
H12A H 0.5852 0.1049 0.0210 0.104 Uiso 1 1 calc R
C25 C 1.0515(2) 0.1710(3) -0.05543(10) 0.0866(7) Uani 1 1 d .
H25A H 1.0118 0.0964 -0.0813 0.104 Uiso 1 1 calc R
C22 C 1.2227(2) 0.3677(4) 0.42277(10) 0.1001(9) Uani 1 1 d .
H22A H 1.2903 0.3122 0.4223 0.150 Uiso 1 1 calc R
H22B H 1.2024 0.3468 0.4589 0.150 Uiso 1 1 calc R
H22C H 1.2340 0.4793 0.4192 0.150 Uiso 1 1 calc R

loop_
_atom_site_aniso_label
_atom_site_aniso_U_11
_atom_site_aniso_U_22
_atom_site_aniso_U_33
_atom_site_aniso_U_23
_atom_site_aniso_U_13
_atom_site_aniso_U_12
S1 0.0431(2) 0.0462(3) 0.0475(2) 0.00465(18) 0.00774(17) -0.00724(17)
O1 0.0368(5) 0.0518(7) 0.0406(6) -0.0024(5) 0.0102(4) -0.0043(5)
C9 0.0356(8) 0.0444(9) 0.0414(8) 0.0009(7) 0.0109(6) -0.0011(6)
N1 0.0374(6) 0.0489(8) 0.0448(7) 0.0007(6) 0.0135(6) -0.0025(6)
C16 0.0388(8) 0.0441(9) 0.0436(8) 0.0077(7) 0.0114(7) 0.0002(7)
C8 0.0356(7) 0.0422(8) 0.0369(8) 0.0018(6) 0.0094(6) 0.0011(6)
C6 0.0442(8) 0.0393(9) 0.0466(8) -0.0011(7) 0.0164(7) -0.0087(7)
C10 0.0345(8) 0.0611(11) 0.0413(8) 0.0083(7) 0.0118(7) -0.0035(7)
C23 0.0437(8) 0.0558(10) 0.0408(8) 0.0069(7) 0.0115(7) 0.0082(7)
C6' 0.0352(7) 0.0398(8) 0.0430(8) 0.0035(7) 0.0114(6) 0.0002(6)
C7 0.0340(7) 0.0463(9) 0.0422(8) 0.0055(7) 0.0099(6) 0.0017(7)
C17 0.0460(9) 0.0632(12) 0.0512(10) 0.0019(8) 0.0126(8) 0.0101(8)
C21 0.0429(9) 0.0541(10) 0.0567(10) 0.0031(8) 0.0152(8) 0.0070(7)
O2 0.0460(7) 0.0896(10) 0.0658(8) 0.0206(7) 0.0104(6) -0.0220(7)
O3 0.0859(9) 0.0459(7) 0.0650(8) -0.0077(6) 0.0067(7) 0.0056(7)
C1 0.0455(9) 0.0571(11) 0.0544(10) -0.0067(8) 0.0135(7) -0.0085(8)
C5 0.0547(10) 0.0445(10) 0.0645(11) -0.0062(8) 0.0199(8) -0.0020(8)
C28 0.0565(10) 0.0746(13) 0.0549(10) 0.0074(9) 0.0222(9) 0.0003(9)
C20 0.0400(9) 0.0785(14) 0.0640(11) 0.0082(10) 0.0078(8) 0.0080(9)
C15 0.0477(9) 0.0835(14) 0.0551(10) 0.0214(10) 0.0196(8) 0.0142(9)
C19 0.0541(10) 0.0793(14) 0.0481(10) 0.0102(9) 0.0031(8) -0.0090(10)
C11 0.0490(10) 0.0820(14) 0.0584(11) -0.0056(10) 0.0052(8) -0.0105(10)
C18 0.0701(12) 0.0694(13) 0.0473(10) -0.0063(9) 0.0133(9) 0.0036(10)
C4 0.0843(14) 0.0516(12) 0.0772(13) -0.0166(10) 0.0339(11) -0.0052(10)
C13 0.0436(11) 0.169(3) 0.0624(14) 0.0322(17) -0.0035(10) -0.0099(15)
C27 0.0673(12) 0.1023(18) 0.0651(13) 0.0223(13) 0.0366(11) 0.0135(12)
C3 0.0928(16) 0.0638(13) 0.0612(12) -0.0208(10) 0.0207(11) -0.0246(12)
C14 0.0482(11) 0.141(2) 0.0702(14) 0.0425(16) 0.0146(10) 0.0249(13)
C26 0.0952(17) 0.1075(19) 0.0489(11) 0.0102(12) 0.0316(12) 0.0297(15)
C2 0.0606(11) 0.0732(14) 0.0593(11) -0.0094(10) 0.0062(9) -0.0189(10)
C24 0.0661(12) 0.0882(15) 0.0518(10) -0.0123(10) 0.0181(9) -0.0090(11)
C12 0.0658(14) 0.127(2) 0.0591(12) -0.0040(13) 0.0004(10) -0.0352(15)
C25 0.0969(17) 0.110(2) 0.0548(12) -0.0213(12) 0.0217(12) -0.0023(15)
C22 0.0769(15) 0.148(3) 0.0625(14) -0.0025(15) -0.0080(12) -0.0216(16)

loop_
_atom_type_symbol
_atom_type_description
_atom_type_scat_dispersion_real
_atom_type_scat_dispersion_imag
_atom_type_scat_source
C C 0.0033 0.0016 'International Tables Vol C Tables 4.2.6.8 and 6.1.1.4'
H H 0.0000 0.0000 'International Tables Vol C Tables 4.2.6.8 and 6.1.1.4'
N N 0.0061 0.0033 'International Tables Vol C Tables 4.2.6.8 and 6.1.1.4'
O O 0.0106 0.0060 'International Tables Vol C Tables 4.2.6.8 and 6.1.1.4'
S S 0.1246 0.1234 'International Tables Vol C Tables 4.2.6.8 and 6.1.1.4'

loop_
_geom_angle_atom_site_label_1
_geom_angle_atom_site_label_2
_geom_angle_atom_site_label_3
_geom_angle
O3 S1 O2 119.23(9)
O3 S1 C16 109.26(8)
O2 S1 C16 108.12(8)
O3 S1 C9 108.71(8)
O2 S1 C9 106.99(8)
C16 S1 C9 103.37(7)
C7 O1 C8 104.40(11)
C8 C9 C10 116.13(12)
C8 C9 S1 111.13(10)
C10 C9 S1 109.48(11)
C8 C9 H9A 106.5
C10 C9 H9A 106.5
S1 C9 H9A 106.5
C7 N1 C6' 105.32(12)
C21 C16 C17 121.01(16)
C21 C16 S1 119.31(13)
C17 C16 S1 119.67(12)
C6' C8 O1 107.78(12)
C6' C8 C9 134.10(14)
O1 C8 C9 118.11(13)
C5 C6 C1 119.13(16)
C5 C6 C6' 121.81(15)
C1 C6 C6' 119.05(14)
C11 C10 C15 119.37(16)
C11 C10 C9 122.01(16)
C15 C10 C9 118.61(16)
C24 C23 C28 118.72(17)
C24 C23 C7 122.63(16)
C28 C23 C7 118.65(16)
C8 C6' N1 108.69(13)
C8 C6' C6 131.08(14)
N1 C6' C6 120.23(13)
N1 C7 O1 113.81(13)
N1 C7 C23 127.34(14)
O1 C7 C23 118.83(14)
C18 C17 C16 118.85(16)
C18 C17 H17A 120.6
C16 C17 H17A 120.6
C20 C21 C16 118.97(17)
C20 C21 H21A 120.5
C16 C21 H21A 120.5
C2 C1 C6 120.12(17)
C2 C1 H1B 119.9
C6 C1 H1B 119.9
C4 C5 C6 120.21(18)
C4 C5 H5A 119.9
C6 C5 H5A 119.9
C27 C28 C23 120.2(2)
C27 C28 H28A 119.9
C23 C28 H28A 119.9
C19 C20 C21 121.36(17)
C19 C20 H20A 119.3
C21 C20 H20A 119.3
C10 C15 C14 120.3(2)
C10 C15 H15A 119.8
C14 C15 H15A 119.8
C20 C19 C18 118.44(17)
C20 C19 C22 120.5(2)
C18 C19 C22 121.1(2)
C10 C11 C12 119.7(2)
C10 C11 H11A 120.2
C12 C11 H11A 120.2
C17 C18 C19 121.34(19)
C17 C18 H18A 119.3
C19 C18 H18A 119.3
C3 C4 C5 120.33(19)
C3 C4 H4A 119.8
C5 C4 H4A 119.8
C14 C13 C12 120.2(2)
C14 C13 H13A 119.9
C12 C13 H13A 119.9
C26 C27 C28 120.6(2)
C26 C27 H27A 119.7
C28 C27 H27A 119.7
C4 C3 C2 119.96(18)
C4 C3 H3B 120.0
C2 C3 H3B 120.0
C13 C14 C15 120.2(2)
C13 C14 H14A 119.9
C15 C14 H14A 119.9
C25 C26 C27 119.47(19)
C25 C26 H26A 120.3
C27 C26 H26A 120.3
C3 C2 C1 120.23(19)
C3 C2 H2B 119.9
C1 C2 H2B 119.9
C23 C24 C25 120.4(2)
C23 C24 H24A 119.8
C25 C24 H24A 119.8
C13 C12 C11 120.3(2)
C13 C12 H12A 119.9
C11 C12 H12A 119.9
C26 C25 C24 120.6(2)
C26 C25 H25A 119.7
C24 C25 H25A 119.7
C19 C22 H22A 109.5
C19 C22 H22B 109.5
H22A C22 H22B 109.5
C19 C22 H22C 109.5
H22A C22 H22C 109.5
H22B C22 H22C 109.5

loop_
_geom_bond_atom_site_label_1
_geom_bond_atom_site_label_2
_geom_bond_distance
S1 O3 1.4321(14)
S1 O2 1.4368(13)
S1 C16 1.7622(16)
S1 C9 1.8294(16)
O1 C7 1.3642(17)
O1 C8 1.3807(18)
C9 C8 1.4872(19)
C9 C10 1.516(2)
C9 H9A 0.9800
N1 C7 1.287(2)
N1 C6' 1.3953(19)
C16 C21 1.379(2)
C16 C17 1.379(2)
C8 C6' 1.352(2)
C6 C5 1.381(2)
C6 C1 1.390(2)
C6 C6' 1.472(2)
C10 C11 1.380(3)
C10 C15 1.381(2)
C23 C24 1.373(3)
C23 C28 1.390(2)
C23 C7 1.461(2)
C17 C18 1.377(3)
C17 H17A 0.9300
C21 C20 1.379(3)
C21 H21A 0.9300
C1 C2 1.378(3)
C1 H1B 0.9300
C5 C4 1.380(3)
C5 H5A 0.9300
C28 C27 1.378(3)
C28 H28A 0.9300
C20 C19 1.376(3)
C20 H20A 0.9300
C15 C14 1.384(3)
C15 H15A 0.9300
C19 C18 1.385(3)
C19 C22 1.509(3)
C11 C12 1.390(3)
C11 H11A 0.9300
C18 H18A 0.9300
C4 C3 1.371(3)
C4 H4A 0.9300
C13 C14 1.360(4)
C13 C12 1.371(4)
C13 H13A 0.9300
C27 C26 1.370(3)
C27 H27A 0.9300
C3 C2 1.374(3)
C3 H3B 0.9300
C14 H14A 0.9300
C26 C25 1.364(3)
C26 H26A 0.9300
C2 H2B 0.9300
C24 C25 1.385(3)
C24 H24A 0.9300
C12 H12A 0.9300
C25 H25A 0.9300
C22 H22A 0.9600
C22 H22B 0.9600
C22 H22C 0.9600
